data_2002855
loop_
_publ_author_name
'Mueller-Buschbaum, Hk'
'Leib, W'

_publ_section_title
;
Ueber Oxocuprate, XXVI: Synthese und Struktur eines
Oxohalogenocuprat(I): Sr2 Cu O2 Cl
;
_journal_name_full
;
Monatshefte fuer Chemie und verwandte Teile anderer Wissenschaften
(109,1978-)
;
_journal_page_first 1
_journal_page_last 5
_journal_volume 116
_journal_year 1985
_chemical_formula_structural 'Sr2 Cu O2 Cl'
_chemical_formula_sum 'Cl Cu O2 Sr2'
_chemical_name_systematic 'Distrontium copper(I) dioxide chloride'
_space_group_IT_number 152
_symmetry_cell_setting trigonal
_symmetry_Int_Tables_number 152
_symmetry_space_group_name_Hall 'P 31 2"'
_symmetry_space_group_name_H-M 'P 31 2 1'
_cell_angle_alpha 90
_cell_angle_beta 90
_cell_angle_gamma 120
_cell_formula_units_Z 3
_cell_length_a 4.003(11)
_cell_length_b 4.003(11)
_cell_length_c 27.678990000(17000002)
_cell_volume 384.1
_refine_ls_R_factor_all 0.09
_cod_database_code 2002855

loop_
_symmetry_equiv_pos_as_xyz
x,y,z
-y,x-y,1/3+z
y-x,-x,2/3+z
y,x,-z
-x,y-x,1/3-z
x-y,-y,2/3-z

loop_
_atom_site_label
_atom_site_type_symbol
_atom_site_symmetry_multiplicity
_atom_site_Wyckoff_symbol
_atom_site_fract_x
_atom_site_fract_y
_atom_site_fract_z
_atom_site_occupancy
_atom_site_attached_hydrogens
_atom_site_calc_flag
Sr1 Sr2+ 6 c 0. 0.3333 0.4233(1) 1. 0 d
Cu1 Cu1+ 3 a 0. 0.327(12) 0.6667 1. 0 d
Cl1 Cl1- 3 b 0. 0.351(13) 0.1667 1. 0 d
O1 O2- 6 c 0.011(23) 0.317(22) 0.732(1) 1. 0 d

loop_
_atom_type_symbol
_atom_type_oxidation_number
Sr2+ 2.000
Cu1+ 1.000
Cl1- -1.000
O2- -2.000
